data_2225430
loop_
_publ_author_name
'Hemamalini, Madhukar'
'Fun, Hoong-Kun'

_publ_section_title
;
 2-Amino-5-bromopyridinium trifluoroacetate
;
_journal_coeditor_code CI5042
_journal_issue 4
_journal_name_full 'Acta Crystallographica Section E'
_journal_page_first o775
_journal_paper_doi 10.1107/S1600536810008184
_journal_volume 66
_journal_year 2010
_chemical_formula_iupac 'C5 H6 Br N2 +, C2 F3 O2 -'
_chemical_formula_moiety 'C5 H6 Br N2 +, C2 F3 O2 -'
_chemical_formula_sum 'C7 H6 Br F3 N2 O2'
_chemical_formula_weight 287.05
_chemical_name_systematic
;
2-Amino-5-bromopyridinium trifluoroacetate
;
_space_group_IT_number 33
_symmetry_cell_setting orthorhombic
_symmetry_space_group_name_Hall 'P 2c -2n'
_symmetry_space_group_name_H-M 'P n a 21'
_atom_sites_solution_hydrogens geom
_atom_sites_solution_primary direct
_atom_sites_solution_secondary difmap
_audit_creation_method SHELXL-97
_cell_angle_alpha 90.00
_cell_angle_beta 90.00
_cell_angle_gamma 90.00
_cell_formula_units_Z 4
_cell_length_a 17.5852(13)
_cell_length_b 11.3010(9)
_cell_length_c 5.1264(4)
_cell_measurement_reflns_used 1994
_cell_measurement_temperature 296(2)
_cell_measurement_theta_max 22.47
_cell_measurement_theta_min 2.94
_cell_volume 1018.77(14)
_computing_cell_refinement 'SAINT (Bruker, 2009)'
_computing_data_collection 'APEX2 (Bruker, 2009)'
_computing_data_reduction 'SAINT (Bruker, 2009)'
_computing_molecular_graphics 'SHELXTL (Sheldrick, 2008)'
_computing_publication_material 'SHELXTL (Sheldrick, 2008) and PLATON (Spek, 2009)'
_computing_structure_refinement 'SHELXTL (Sheldrick, 2008)'
_computing_structure_solution 'SHELXTL (Sheldrick, 2008)'
_diffrn_ambient_temperature 296(2)
_diffrn_measured_fraction_theta_full 0.995
_diffrn_measured_fraction_theta_max 0.995
_diffrn_measurement_device_type
;
Bruker SMART APEXII CCD area-detector diffractometer
;
_diffrn_measurement_method '\f and \w scans'
_diffrn_radiation_monochromator graphite
_diffrn_radiation_source 'fine-focus sealed tube'
_diffrn_radiation_type MoK\a
_diffrn_radiation_wavelength 0.71073
_diffrn_reflns_av_R_equivalents 0.0564
_diffrn_reflns_av_sigmaI/netI 0.0785
_diffrn_reflns_limit_h_max 24
_diffrn_reflns_limit_h_min -24
_diffrn_reflns_limit_k_max 15
_diffrn_reflns_limit_k_min -14
_diffrn_reflns_limit_l_max 7
_diffrn_reflns_limit_l_min -7
_diffrn_reflns_number 8343
_diffrn_reflns_theta_full 30.08
_diffrn_reflns_theta_max 30.08
_diffrn_reflns_theta_min 2.14
_diffrn_standards_number 0
_exptl_absorpt_coefficient_mu 4.061
_exptl_absorpt_correction_T_max 0.7088
_exptl_absorpt_correction_T_min 0.1558
_exptl_absorpt_correction_type multi-scan
_exptl_absorpt_process_details '(SADABS; Bruker, 2009)'
_exptl_crystal_colour colourless
_exptl_crystal_density_diffrn 1.871
_exptl_crystal_density_method 'not measured'
_exptl_crystal_description Plate
_exptl_crystal_F_000 560
_exptl_crystal_size_max 0.73
_exptl_crystal_size_mid 0.41
_exptl_crystal_size_min 0.09
_refine_diff_density_max 0.459
_refine_diff_density_min -0.276
_refine_ls_abs_structure_details 'Flack (1983), 1254 Friedel pairs'
_refine_ls_abs_structure_Flack 0.024(12)
_refine_ls_extinction_method none
_refine_ls_goodness_of_fit_ref 0.925
_refine_ls_hydrogen_treatment mixed
_refine_ls_matrix_type full
_refine_ls_number_parameters 176
_refine_ls_number_reflns 2899
_refine_ls_number_restraints 56
_refine_ls_restrained_S_all 0.958
_refine_ls_R_factor_all 0.0923
_refine_ls_R_factor_gt 0.0388
_refine_ls_shift/su_max 0.001
_refine_ls_shift/su_mean 0.000
_refine_ls_structure_factor_coef Fsqd
_refine_ls_weighting_details 'calc w=1/[\s^2^(Fo^2^)+(0.0247P)^2^] where P=(Fo^2^+2Fc^2^)/3'
_refine_ls_weighting_scheme calc
_refine_ls_wR_factor_gt 0.0841
_refine_ls_wR_factor_ref 0.0993
_reflns_number_gt 1547
_reflns_number_total 2899
_reflns_threshold_expression I>2\s(I)
_cod_data_source_file ci5042.cif
_cod_data_source_block I
_cod_depositor_comments
;
The following automatic conversions were performed:
'_symmetry_cell_setting' value 'Orthorhombic' changed to 'orthorhombic'
according to '/home/saulius/struct/CIF-dictionaries/cif_core.dic'
dictionary named 'cif_core.dic' version 2.4.1 from 2010-06-29.

Automatic conversion script
Id: cif_fix_enum 1527 2010-12-29 10:47:43Z saulius 
;
_cod_database_code 2225430
_cod_database_fobs_code 2225430

loop_
_symmetry_equiv_pos_as_xyz
'x, y, z'
'-x, -y, z+1/2'
'x+1/2, -y+1/2, z'
'-x+1/2, y+1/2, z+1/2'

loop_
_atom_site_type_symbol
_atom_site_label
_atom_site_fract_x
_atom_site_fract_y
_atom_site_fract_z
_atom_site_U_iso_or_equiv
_atom_site_adp_type
_atom_site_calc_flag
_atom_site_refinement_flags
_atom_site_occupancy
_atom_site_disorder_assembly
_atom_site_disorder_group
Br Br1 0.93625(2) 0.38997(4) 0.26064(12) 0.0770(2) Uani d . 1 . .
N N1 0.80785(16) 0.5888(2) 0.7575(9) 0.0462(6) Uani d . 1 . .
N N2 0.7800(2) 0.7862(3) 0.8112(8) 0.0631(11) Uani d D 1 . .
C C1 0.8432(2) 0.4973(3) 0.6357(8) 0.0489(8) Uani d . 1 . .
H H1A 0.8355 0.4204 0.6947 0.059 Uiso calc R 1 . .
C C2 0.8889(2) 0.5166(4) 0.4322(8) 0.0540(9) Uani d . 1 . .
C C3 0.9016(2) 0.6353(4) 0.3492(8) 0.0585(11) Uani d . 1 . .
H H3A 0.9342 0.6507 0.2106 0.070 Uiso calc R 1 . .
C C4 0.8661(2) 0.7253(4) 0.4722(8) 0.0563(10) Uani d . 1 . .
H H4A 0.8743 0.8029 0.4183 0.068 Uiso calc R 1 . .
C C5 0.81681(19) 0.7018(3) 0.6821(7) 0.0474(9) Uani d . 1 . .
O O1 0.70895(14) 0.5277(2) 0.1425(6) 0.0589(7) Uani d . 1 . .
O O2 0.67948(17) 0.7148(2) 0.2175(8) 0.0751(9) Uani d . 1 . .
F F1A 0.6204(5) 0.5331(17) 0.6225(16) 0.120(4) Uani d PDU 0.59(2) A 1
F F2A 0.5460(5) 0.6483(7) 0.419(3) 0.104(3) Uani d PDU 0.59(2) A 1
F F3A 0.5673(5) 0.4758(8) 0.273(3) 0.095(3) Uani d PDU 0.59(2) A 1
F F1B 0.5407(6) 0.6290(16) 0.294(4) 0.115(5) Uani d PDU 0.41(2) A 2
F F2B 0.5819(10) 0.4561(7) 0.392(4) 0.105(5) Uani d PDU 0.41(2) A 2
F F3B 0.6028(10) 0.6030(19) 0.6312(19) 0.113(5) Uani d PDU 0.41(2) A 2
C C6 0.5992(2) 0.5688(3) 0.3866(8) 0.0636(11) Uani d D 1 . .
C C7 0.66887(19) 0.6091(3) 0.2336(9) 0.0510(9) Uani d . 1 A .
H H1N1 0.7730(19) 0.576(3) 0.891(7) 0.041(9) Uiso d . 1 . .
H H1N2 0.785(2) 0.856(3) 0.767(11) 0.060(11) Uiso d D 1 . .
H H2N2 0.748(2) 0.773(4) 0.927(7) 0.067(14) Uiso d D 1 . .

loop_
_atom_site_aniso_label
_atom_site_aniso_U_11
_atom_site_aniso_U_22
_atom_site_aniso_U_33
_atom_site_aniso_U_12
_atom_site_aniso_U_13
_atom_site_aniso_U_23
Br1 0.0861(3) 0.0606(3) 0.0842(3) 0.0050(2) 0.0152(3) -0.0136(3)
N1 0.0546(15) 0.0281(14) 0.0561(15) -0.0047(11) 0.002(2) -0.004(2)
N2 0.085(2) 0.0291(17) 0.075(3) 0.0045(18) 0.014(2) 0.0079(18)
C1 0.058(2) 0.0280(18) 0.061(2) -0.0045(16) -0.0053(18) -0.0018(17)
C2 0.059(2) 0.040(2) 0.063(2) 0.0022(17) -0.0031(18) -0.0071(18)
C3 0.061(2) 0.054(3) 0.061(3) -0.007(2) 0.0016(18) 0.0057(19)
C4 0.067(2) 0.037(2) 0.064(2) -0.0068(19) -0.004(2) 0.013(2)
C5 0.0519(18) 0.0322(19) 0.058(2) -0.0045(16) -0.0059(16) 0.0088(16)
O1 0.0679(15) 0.0319(14) 0.0768(16) 0.0077(12) 0.0135(14) 0.0109(13)
O2 0.0987(19) 0.0303(14) 0.096(3) 0.0012(13) 0.0185(18) 0.0044(18)
F1A 0.115(5) 0.166(9) 0.078(4) -0.013(5) 0.011(3) 0.046(5)
F2A 0.093(4) 0.080(4) 0.139(8) 0.018(3) 0.040(4) -0.019(4)
F3A 0.083(3) 0.082(4) 0.119(6) -0.036(3) 0.008(4) -0.011(5)
F1B 0.069(5) 0.143(8) 0.132(9) 0.030(5) 0.009(6) -0.004(7)
F2B 0.119(7) 0.062(6) 0.133(9) -0.011(5) 0.047(7) -0.001(5)
F3B 0.130(8) 0.121(9) 0.088(6) -0.024(6) 0.036(5) -0.009(6)
C6 0.065(3) 0.045(2) 0.080(3) 0.002(2) 0.005(2) -0.007(2)
C7 0.062(2) 0.037(2) 0.054(2) 0.0022(16) -0.005(2) 0.001(2)

loop_
_atom_type_symbol
_atom_type_description
_atom_type_scat_dispersion_real
_atom_type_scat_dispersion_imag
_atom_type_scat_source
C C 0.0033 0.0016 'International Tables Vol C Tables 4.2.6.8 and 6.1.1.4'
H H 0.0000 0.0000 'International Tables Vol C Tables 4.2.6.8 and 6.1.1.4'
N N 0.0061 0.0033 'International Tables Vol C Tables 4.2.6.8 and 6.1.1.4'
O O 0.0106 0.0060 'International Tables Vol C Tables 4.2.6.8 and 6.1.1.4'
F F 0.0171 0.0103 'International Tables Vol C Tables 4.2.6.8 and 6.1.1.4'
Br Br -0.2901 2.4595 'International Tables Vol C Tables 4.2.6.8 and 6.1.1.4'

loop_
_geom_angle_atom_site_label_1
_geom_angle_atom_site_label_2
_geom_angle_atom_site_label_3
_geom_angle_site_symmetry_1
_geom_angle_site_symmetry_3
_geom_angle
_geom_angle_publ_flag
C5 N1 C1 . . 122.5(4) ?
C5 N1 H1N1 . . 116(2) ?
C1 N1 H1N1 . . 121(2) ?
C5 N2 H1N2 . . 120(4) ?
C5 N2 H2N2 . . 124(3) ?
H1N2 N2 H2N2 . . 116(5) ?
C2 C1 N1 . . 120.7(4) ?
C2 C1 H1A . . 119.6 ?
N1 C1 H1A . . 119.6 ?
C1 C2 C3 . . 118.8(4) ?
C1 C2 Br1 . . 120.6(3) ?
C3 C2 Br1 . . 120.6(3) ?
C4 C3 C2 . . 119.8(4) ?
C4 C3 H3A . . 120.1 ?
C2 C3 H3A . . 120.1 ?
C3 C4 C5 . . 120.0(4) ?
C3 C4 H4A . . 120.0 ?
C5 C4 H4A . . 120.0 ?
N2 C5 N1 . . 118.8(3) ?
N2 C5 C4 . . 123.0(4) ?
N1 C5 C4 . . 118.1(4) ?
F2B C6 F3B . . 106.2(8) ?
F2B C6 F1B . . 109.0(10) ?
F3B C6 F1B . . 103.2(9) ?
F2A C6 F3A . . 107.3(7) ?
F2A C6 F1A . . 107.2(6) ?
F3A C6 F1A . . 106.1(6) ?
F2A C6 C7 . . 115.8(6) ?
F2B C6 C7 . . 119.1(7) ?
F3B C6 C7 . . 111.4(7) ?
F1B C6 C7 . . 106.8(8) ?
F3A C6 C7 . . 110.4(6) ?
F1A C6 C7 . . 109.5(5) ?
O2 C7 O1 . . 127.8(4) ?
O2 C7 C6 . . 116.9(4) ?
O1 C7 C6 . . 115.2(3) ?

loop_
_geom_bond_atom_site_label_1
_geom_bond_atom_site_label_2
_geom_bond_site_symmetry_2
_geom_bond_distance
_geom_bond_publ_flag
Br1 C2 . 1.875(4) ?
N1 C5 . 1.344(4) ?
N1 C1 . 1.358(5) ?
N1 H1N1 . 0.93(4) ?
N2 C5 . 1.330(5) ?
N2 H1N2 . 0.82(3) ?
N2 H2N2 . 0.84(3) ?
C1 C2 . 1.334(5) ?
C1 H1A . 0.93 ?
C2 C3 . 1.425(6) ?
C3 C4 . 1.349(6) ?
C3 H3A . 0.93 ?
C4 C5 . 1.407(5) ?
C4 H4A . 0.93 ?
O1 C7 . 1.250(4) ?
O2 C7 . 1.212(4) ?
F1A C6 . 1.329(6) ?
F2A C6 . 1.307(6) ?
F3A C6 . 1.327(6) ?
F1B C6 . 1.321(7) ?
F2B C6 . 1.310(7) ?
F3B C6 . 1.314(7) ?
C6 C7 . 1.524(6) ?

loop_
_geom_hbond_atom_site_label_D
_geom_hbond_atom_site_label_H
_geom_hbond_atom_site_label_A
_geom_hbond_site_symmetry_A
_geom_hbond_distance_DH
_geom_hbond_distance_HA
_geom_hbond_distance_DA
_geom_hbond_angle_DHA
_geom_hbond_publ_flag
N1 H1N1 O1 1_556 0.93(3) 1.80(3) 2.720(5) 171(3) yes
N2 H1N2 O1 4_655 0.83(4) 2.05(4) 2.870(4) 176(5) yes
N2 H2N2 O2 1_556 0.83(4) 2.03(4) 2.849(5) 170(4) yes
C1 H1A O2 4_645 0.93 2.34 3.245(4) 164 yes

loop_
_geom_torsion_atom_site_label_1
_geom_torsion_atom_site_label_2
_geom_torsion_atom_site_label_3
_geom_torsion_atom_site_label_4
_geom_torsion_site_symmetry_1
_geom_torsion_site_symmetry_2
_geom_torsion_site_symmetry_3
_geom_torsion_site_symmetry_4
_geom_torsion
_geom_torsion_publ_flag
C5 N1 C1 C2 . . . . -0.2(6) ?
N1 C1 C2 C3 . . . . 1.7(5) ?
N1 C1 C2 Br1 . . . . -178.9(3) ?
C1 C2 C3 C4 . . . . -1.6(6) ?
Br1 C2 C3 C4 . . . . 179.0(3) ?
C2 C3 C4 C5 . . . . 0.1(6) ?
C1 N1 C5 N2 . . . . 179.8(3) ?
C1 N1 C5 C4 . . . . -1.4(6) ?
C3 C4 C5 N2 . . . . -179.8(4) ?
C3 C4 C5 N1 . . . . 1.4(5) ?
F2A C6 C7 O2 . . . . 19.8(10) ?
F2B C6 C7 O2 . . . . 174.5(14) ?
F3B C6 C7 O2 . . . . -61.4(13) ?
F1B C6 C7 O2 . . . . 50.6(12) ?
F3A C6 C7 O2 . . . . 142.0(8) ?
F1A C6 C7 O2 . . . . -101.5(10) ?
F2A C6 C7 O1 . . . . -161.2(9) ?
F2B C6 C7 O1 . . . . -6.5(14) ?
F3B C6 C7 O1 . . . . 117.6(12) ?
F1B C6 C7 O1 . . . . -130.4(12) ?
F3A C6 C7 O1 . . . . -39.0(8) ?
F1A C6 C7 O1 . . . . 77.5(10) ?
